data_4034731
loop_
_publ_author_name
'Chong, Kam-Weng'
'Thomas, Noel F.'
'Low, Yun-Yee'
'Kam, Toh-Seok'

_publ_section_title
;
 Reactivity of Anodically Generated 4-Methoxystilbene Cation Radicals: The
 Influence of Ortho-Substituted Hydroxymethyl, Aminomethyl, and Carboxylic
 Acid Groups.
;
_journal_issue 24
_journal_name_full 'The Journal of organic chemistry'
_journal_page_first 15087
_journal_page_last 15100
_journal_paper_doi 10.1021/acs.joc.8b02360
_journal_volume 83
_journal_year 2018
_chemical_formula_moiety 'C32 H30 O4'
_chemical_formula_sum 'C32 H30 O4'
_chemical_formula_weight 478.56
_chemical_melting_point 176.0(10)
_space_group_crystal_system monoclinic
_space_group_IT_number 15
_space_group_name_Hall '-C 2yc'
_space_group_name_H-M_alt 'C 1 2/c 1'
_atom_sites_solution_hydrogens geom
_audit_creation_method SHELXL-2014/7
_cell_angle_alpha 90
_cell_angle_beta 107.042(7)
_cell_angle_gamma 90
_cell_formula_units_Z 4
_cell_length_a 22.2566(14)
_cell_length_b 5.7270(3)
_cell_length_c 19.7415(14)
_cell_measurement_reflns_used 3687
_cell_measurement_temperature 145(2)
_cell_measurement_theta_max 30.2420
_cell_measurement_theta_min 3.7460
_cell_volume 2405.8(3)
_computing_cell_refinement 'CrysAlisPro 1.171.38.43 (Rigaku OD, 2015)'
_computing_data_collection 'CrysAlisPro 1.171.38.43 (Rigaku OD, 2015)'
_computing_data_reduction 'CrysAlisPro 1.171.38.43 (Rigaku OD, 2015)'
_computing_molecular_graphics 'X-SEED (Barbour, 2001)'
_computing_publication_material 'enCIFer (Allen, et. al., J. Applied Cryst., 37, 335-338, 2004)'
_computing_structure_refinement 'SHELXL-2014/7 (Sheldrick, 2014)'
_computing_structure_solution 'SHELXS97 (Sheldrick, 2008)'
_diffrn_ambient_temperature 145(2)
_diffrn_detector_area_resol_mean 5.2020
_diffrn_measured_fraction_theta_full 0.994
_diffrn_measured_fraction_theta_max 0.868
_diffrn_measurement_device_type 'SuperNova, Dual, Cu at zero, Atlas'
_diffrn_measurement_method '\w scans'
_diffrn_radiation_type MoK\a
_diffrn_radiation_wavelength 0.71073
_diffrn_reflns_av_R_equivalents 0.0172
_diffrn_reflns_av_unetI/netI 0.0256
_diffrn_reflns_Laue_measured_fraction_full 0.994
_diffrn_reflns_Laue_measured_fraction_max 0.868
_diffrn_reflns_limit_h_max 25
_diffrn_reflns_limit_h_min -30
_diffrn_reflns_limit_k_max 8
_diffrn_reflns_limit_k_min -5
_diffrn_reflns_limit_l_max 20
_diffrn_reflns_limit_l_min -28
_diffrn_reflns_number 6766
_diffrn_reflns_point_group_measured_fraction_full 0.994
_diffrn_reflns_point_group_measured_fraction_max 0.868
_diffrn_reflns_theta_full 25.242
_diffrn_reflns_theta_max 30.405
_diffrn_reflns_theta_min 3.760
_diffrn_source 'micro-focus sealed X-ray tube'
_exptl_absorpt_coefficient_mu 0.086
_exptl_absorpt_correction_T_max 1.00000
_exptl_absorpt_correction_T_min 0.79325
_exptl_absorpt_correction_type multi-scan
_exptl_absorpt_process_details
;
CrysAlisPro 1.171.38.43 (Rigaku Oxford Diffraction, 2015)
Empirical absorption correction using spherical harmonics,
 implemented in SCALE3 ABSPACK scaling algorithm.
;
_exptl_crystal_colour colorless
_exptl_crystal_density_diffrn 1.321
_exptl_crystal_description block
_exptl_crystal_F_000 1016
_exptl_crystal_size_max 0.5
_exptl_crystal_size_mid 0.4
_exptl_crystal_size_min 0.2
_refine_diff_density_max 0.391
_refine_diff_density_min -0.212
_refine_diff_density_rms 0.045
_refine_ls_extinction_method none
_refine_ls_goodness_of_fit_ref 1.053
_refine_ls_hydrogen_treatment constr
_refine_ls_matrix_type full
_refine_ls_number_parameters 164
_refine_ls_number_reflns 3161
_refine_ls_number_restraints 0
_refine_ls_restrained_S_all 1.053
_refine_ls_R_factor_all 0.0493
_refine_ls_R_factor_gt 0.0433
_refine_ls_shift/su_max 0.001
_refine_ls_shift/su_mean <0.001
_refine_ls_structure_factor_coef Fsqd
_refine_ls_weighting_details 'w=1/[\s^2^(Fo^2^)+(0.0510P)^2^+1.8862P] where P=(Fo^2^+2Fc^2^)/3'
_refine_ls_weighting_scheme calc
_refine_ls_wR_factor_gt 0.1091
_refine_ls_wR_factor_ref 0.1138
_reflns_Friedel_coverage 0.000
_reflns_number_gt 2782
_reflns_number_total 3161
_reflns_threshold_expression 'I > 2\s(I)'
_cod_data_source_file jo8b02360_si_002.cif
_cod_data_source_block exp_6077
_cod_depositor_comments
;
The following automatic conversions were performed:

data item '_chemical_melting_point' value '175-177' was changed to
'176.0(10)' -- the average value was taken and precision was
estimated.

Automatic conversion script
Id: cif_fix_values 6909 2019-04-08 15:41:33Z antanas 
;
_cod_original_sg_symbol_H-M 'C 2/c'
_cod_database_code 4034731
_shelx_shelxl_version_number 2014/7
_shelx_space_group_comment
;
The symmetry employed for this shelxl refinement is uniquely defined
by the following loop, which should always be used as a source of
symmetry information in preference to the above space-group names.
They are only intended as comments.
;

loop_
_space_group_symop_operation_xyz
'x, y, z'
'-x, y, -z+1/2'
'x+1/2, y+1/2, z'
'-x+1/2, y+1/2, -z+1/2'
'-x, -y, -z'
'x, -y, z-1/2'
'-x+1/2, -y+1/2, -z'
'x+1/2, -y+1/2, z-1/2'

loop_
_atom_site_label
_atom_site_type_symbol
_atom_site_fract_x
_atom_site_fract_y
_atom_site_fract_z
_atom_site_U_iso_or_equiv
_atom_site_adp_type
_atom_site_occupancy
_atom_site_site_symmetry_order
_atom_site_calc_flag
_atom_site_refinement_flags_posn
_atom_site_refinement_flags_adp
C1A C 0.88005(5) 0.02806(19) 0.80167(6) 0.0175(2) Uani 1 1 d . .
C2A C 0.82970(5) -0.1278(2) 0.79015(6) 0.0203(2) Uani 1 1 d . .
H2A H 0.8308 -0.2664 0.7660 0.024 Uiso 1 1 calc R U
C3A C 0.77847(5) -0.0806(2) 0.81380(6) 0.0226(2) Uani 1 1 d . .
H3A H 0.7452 -0.1857 0.8050 0.027 Uiso 1 1 calc R U
C4A C 0.77661(5) 0.1246(2) 0.85091(6) 0.0214(2) Uani 1 1 d . .
C5A C 0.82575(6) 0.2827(2) 0.86292(6) 0.0223(2) Uani 1 1 d . .
H5A H 0.8246 0.4206 0.8874 0.027 Uiso 1 1 calc R U
C6A C 0.87693(5) 0.2333(2) 0.83800(6) 0.0205(2) Uani 1 1 d . .
H6A H 0.9097 0.3403 0.8459 0.025 Uiso 1 1 calc R U
C7A C 0.93536(5) -0.04297(19) 0.77564(6) 0.0172(2) Uani 1 1 d . .
H7A H 0.9182 -0.0825 0.7254 0.021 Uiso 1 1 calc R U
C8A C 0.98449(5) 0.14901(18) 0.78068(6) 0.0162(2) Uani 1 1 d . .
H8A H 0.9618 0.2974 0.7769 0.019 Uiso 1 1 calc R U
C9A C 1.03351(5) 0.15168(19) 0.85291(6) 0.0176(2) Uani 1 1 d . .
C10A C 1.03353(5) -0.0183(2) 0.90356(6) 0.0200(2) Uani 1 1 d . .
C11A C 1.07705(6) -0.0062(2) 0.97071(6) 0.0256(3) Uani 1 1 d . .
H11A H 1.0764 -0.1187 1.0045 0.031 Uiso 1 1 calc R U
C12A C 1.12111(6) 0.1709(2) 0.98765(7) 0.0297(3) Uani 1 1 d . .
H12A H 1.1496 0.1788 1.0327 0.036 Uiso 1 1 calc R U
C13A C 1.12244(6) 0.3366(2) 0.93698(7) 0.0285(3) Uani 1 1 d . .
H13A H 1.1525 0.4544 0.9477 0.034 Uiso 1 1 calc R U
C14A C 1.07905(6) 0.3275(2) 0.87021(7) 0.0230(2) Uani 1 1 d . .
H14A H 1.0803 0.4396 0.8366 0.028 Uiso 1 1 calc R U
C15A C 0.98704(6) -0.2153(2) 0.88590(6) 0.0216(2) Uani 1 1 d . .
H15A H 1.0070 -0.3570 0.9086 0.026 Uiso 1 1 calc R U
H15B H 0.9521 -0.1801 0.9043 0.026 Uiso 1 1 calc R U
C16A C 0.71616(7) 0.3739(3) 0.90258(8) 0.0356(3) Uani 1 1 d . .
H16A H 0.7180 0.4962 0.8700 0.053 Uiso 1 1 calc R U
H16B H 0.7490 0.3960 0.9461 0.053 Uiso 1 1 calc R U
H16C H 0.6761 0.3777 0.9118 0.053 Uiso 1 1 calc R U
O4A O 0.72411(4) 0.15450(16) 0.87277(5) 0.0295(2) Uani 1 1 d . .
O15A O 0.96394(4) -0.25245(13) 0.81155(4) 0.02076(19) Uani 1 1 d . .

loop_
_atom_site_aniso_label
_atom_site_aniso_U_11
_atom_site_aniso_U_22
_atom_site_aniso_U_33
_atom_site_aniso_U_23
_atom_site_aniso_U_13
_atom_site_aniso_U_12
C1A 0.0160(5) 0.0188(5) 0.0176(5) 0.0018(4) 0.0048(4) 0.0003(4)
C2A 0.0194(5) 0.0194(5) 0.0220(5) 0.0002(4) 0.0057(4) -0.0018(4)
C3A 0.0173(5) 0.0229(5) 0.0279(6) 0.0032(5) 0.0071(4) -0.0029(4)
C4A 0.0174(5) 0.0260(6) 0.0228(5) 0.0068(5) 0.0088(4) 0.0036(4)
C5A 0.0226(5) 0.0214(5) 0.0245(6) -0.0013(5) 0.0098(4) 0.0016(4)
C6A 0.0175(5) 0.0204(5) 0.0246(6) -0.0014(4) 0.0078(4) -0.0023(4)
C7A 0.0180(5) 0.0162(5) 0.0186(5) -0.0008(4) 0.0071(4) -0.0014(4)
C8A 0.0162(5) 0.0152(5) 0.0184(5) -0.0007(4) 0.0069(4) -0.0005(4)
C9A 0.0177(5) 0.0187(5) 0.0181(5) -0.0024(4) 0.0077(4) 0.0018(4)
C10A 0.0199(5) 0.0217(5) 0.0209(5) -0.0003(4) 0.0098(4) 0.0040(4)
C11A 0.0270(6) 0.0312(6) 0.0197(5) 0.0016(5) 0.0083(5) 0.0071(5)
C12A 0.0265(6) 0.0380(7) 0.0214(6) -0.0063(5) 0.0023(5) 0.0043(5)
C13A 0.0241(6) 0.0297(6) 0.0294(6) -0.0090(5) 0.0044(5) -0.0042(5)
C14A 0.0236(5) 0.0220(5) 0.0239(6) -0.0033(5) 0.0079(5) -0.0018(5)
C15A 0.0229(5) 0.0207(5) 0.0238(6) 0.0048(4) 0.0106(4) 0.0029(4)
C16A 0.0339(7) 0.0365(7) 0.0453(8) 0.0009(6) 0.0256(6) 0.0058(6)
O4A 0.0234(4) 0.0314(5) 0.0400(5) 0.0033(4) 0.0193(4) 0.0022(4)
O15A 0.0236(4) 0.0154(4) 0.0256(4) -0.0001(3) 0.0108(3) 0.0008(3)

loop_
_atom_type_symbol
_atom_type_description
_atom_type_scat_dispersion_real
_atom_type_scat_dispersion_imag
_atom_type_scat_source
C C 0.0033 0.0016 'International Tables Vol C Tables 4.2.6.8 and 6.1.1.4'
H H 0.0000 0.0000 'International Tables Vol C Tables 4.2.6.8 and 6.1.1.4'
O O 0.0106 0.0060 'International Tables Vol C Tables 4.2.6.8 and 6.1.1.4'

loop_
_geom_angle_atom_site_label_1
_geom_angle_atom_site_label_2
_geom_angle_atom_site_label_3
_geom_angle
_geom_angle_site_symmetry_1
_geom_angle_site_symmetry_3
C6A C1A C2A 117.72(10) . .
C6A C1A C7A 124.63(10) . .
C2A C1A C7A 117.61(10) . .
C3A C2A C1A 121.49(11) . .
C3A C2A H2A 119.3 . .
C1A C2A H2A 119.3 . .
C2A C3A C4A 119.91(11) . .
C2A C3A H3A 120.0 . .
C4A C3A H3A 120.0 . .
O4A C4A C5A 124.60(11) . .
O4A C4A C3A 115.54(10) . .
C5A C4A C3A 119.86(10) . .
C4A C5A C6A 119.48(11) . .
C4A C5A H5A 120.3 . .
C6A C5A H5A 120.3 . .
C1A C6A C5A 121.52(11) . .
C1A C6A H6A 119.2 . .
C5A C6A H6A 119.2 . .
O15A C7A C1A 109.89(9) . .
O15A C7A C8A 111.16(8) . .
C1A C7A C8A 114.74(9) . .
O15A C7A H7A 106.9 . .
C1A C7A H7A 106.9 . .
C8A C7A H7A 106.9 . .
C9A C8A C7A 111.73(9) . .
C9A C8A C8A 111.66(11) . 2_756
C7A C8A C8A 114.78(8) . 2_756
C9A C8A H8A 106.0 . .
C7A C8A H8A 106.0 . .
C8A C8A H8A 106.0 2_756 .
C10A C9A C14A 118.63(10) . .
C10A C9A C8A 120.97(10) . .
C14A C9A C8A 120.39(10) . .
C9A C10A C11A 120.04(11) . .
C9A C10A C15A 120.15(10) . .
C11A C10A C15A 119.81(11) . .
C12A C11A C10A 120.79(12) . .
C12A C11A H11A 119.6 . .
C10A C11A H11A 119.6 . .
C11A C12A C13A 119.46(12) . .
C11A C12A H12A 120.3 . .
C13A C12A H12A 120.3 . .
C12A C13A C14A 120.24(12) . .
C12A C13A H13A 119.9 . .
C14A C13A H13A 119.9 . .
C13A C14A C9A 120.80(12) . .
C13A C14A H14A 119.6 . .
C9A C14A H14A 119.6 . .
O15A C15A C10A 111.62(9) . .
O15A C15A H15A 109.3 . .
C10A C15A H15A 109.3 . .
O15A C15A H15B 109.3 . .
C10A C15A H15B 109.3 . .
H15A C15A H15B 108.0 . .
O4A C16A H16A 109.5 . .
O4A C16A H16B 109.5 . .
H16A C16A H16B 109.5 . .
O4A C16A H16C 109.5 . .
H16A C16A H16C 109.5 . .
H16B C16A H16C 109.5 . .
C4A O4A C16A 117.54(10) . .
C15A O15A C7A 110.88(8) . .

loop_
_geom_bond_atom_site_label_1
_geom_bond_atom_site_label_2
_geom_bond_distance
_geom_bond_site_symmetry_2
C1A C6A 1.3893(16) .
C1A C2A 1.3982(15) .
C1A C7A 1.5216(15) .
C2A C3A 1.3796(16) .
C2A H2A 0.9300 .
C3A C4A 1.3918(17) .
C3A H3A 0.9300 .
C4A O4A 1.3699(14) .
C4A C5A 1.3857(16) .
C5A C6A 1.3957(16) .
C5A H5A 0.9300 .
C6A H6A 0.9300 .
C7A O15A 1.4430(13) .
C7A C8A 1.5333(14) .
C7A H7A 0.9800 .
C8A C9A 1.5203(15) .
C8A C8A 1.560(2) 2_756
C8A H8A 0.9800 .
C9A C10A 1.3953(16) .
C9A C14A 1.3981(16) .
C10A C11A 1.3956(16) .
C10A C15A 1.5012(16) .
C11A C12A 1.3822(19) .
C11A H11A 0.9300 .
C12A C13A 1.385(2) .
C12A H12A 0.9300 .
C13A C14A 1.3880(17) .
C13A H13A 0.9300 .
C14A H14A 0.9300 .
C15A O15A 1.4219(14) .
C15A H15A 0.9700 .
C15A H15B 0.9700 .
C16A O4A 1.4203(17) .
C16A H16A 0.9600 .
C16A H16B 0.9600 .
C16A H16C 0.9600 .

loop_
_geom_torsion_atom_site_label_1
_geom_torsion_atom_site_label_2
_geom_torsion_atom_site_label_3
_geom_torsion_atom_site_label_4
_geom_torsion
_geom_torsion_site_symmetry_1
_geom_torsion_site_symmetry_4
C6A C1A C2A C3A 0.08(17) . .
C7A C1A C2A C3A 178.10(10) . .
C1A C2A C3A C4A -0.91(18) . .
C2A C3A C4A O4A -179.36(10) . .
C2A C3A C4A C5A 1.08(18) . .
O4A C4A C5A C6A -179.95(11) . .
C3A C4A C5A C6A -0.43(17) . .
C2A C1A C6A C5A 0.59(17) . .
C7A C1A C6A C5A -177.28(11) . .
C4A C5A C6A C1A -0.41(18) . .
C6A C1A C7A O15A 115.90(12) . .
C2A C1A C7A O15A -61.97(12) . .
C6A C1A C7A C8A -10.21(15) . .
C2A C1A C7A C8A 171.92(10) . .
O15A C7A C8A C9A -38.52(12) . .
C1A C7A C8A C9A 86.93(11) . .
O15A C7A C8A C8A 89.90(11) . 2_756
C1A C7A C8A C8A -144.65(10) . 2_756
C7A C8A C9A C10A 4.87(14) . .
C8A C8A C9A C10A -125.18(9) 2_756 .
C7A C8A C9A C14A -174.18(10) . .
C8A C8A C9A C14A 55.76(11) 2_756 .
C14A C9A C10A C11A 2.17(16) . .
C8A C9A C10A C11A -176.90(10) . .
C14A C9A C10A C15A -177.50(10) . .
C8A C9A C10A C15A 3.43(16) . .
C9A C10A C11A C12A -1.00(18) . .
C15A C10A C11A C12A 178.67(11) . .
C10A C11A C12A C13A -0.76(19) . .
C11A C12A C13A C14A 1.3(2) . .
C12A C13A C14A C9A -0.10(19) . .
C10A C9A C14A C13A -1.64(17) . .
C8A C9A C14A C13A 177.44(10) . .
C9A C10A C15A O15A 22.18(14) . .
C11A C10A C15A O15A -157.48(10) . .
C5A C4A O4A C16A 7.57(18) . .
C3A C4A O4A C16A -171.97(11) . .
C10A C15A O15A C7A -57.45(11) . .
C1A C7A O15A C15A -60.96(11) . .
C8A C7A O15A C15A 67.15(11) . .
